data_2218840
loop_
_publ_author_name
'Caldwell, Allison M.'
'Tanski, Joseph M.'

_publ_section_title
;
 Tetraiodido[methylenebis(diphenylphosphine
 oxide)-\k^2^<i>O</i>:<i>O</i>']tin(IV) chloroform solvate
;
_journal_coeditor_code WM2178
_journal_issue 7
_journal_name_full 'Acta Crystallographica Section E'
_journal_page_first m894
_journal_paper_doi 10.1107/S1600536808013627
_journal_volume 64
_journal_year 2008
_chemical_formula_iupac '[Sn I4 (C25 H22 O2 P2)], C H Cl3'
_chemical_formula_moiety 'C25 H22 I4 O2 P2 Sn, C H Cl3'
_chemical_formula_sum 'C26 H23 Cl3 I4 O2 P2 Sn'
_chemical_formula_weight 1162.02
_chemical_name_systematic
;
Tetraiodido[methylenebis(diphenylphosphine
oxide)-\k^2^<i>O</i>:<i>O</i>']tin(IV) chloroform solvate
;
_space_group_IT_number 4
_symmetry_cell_setting monoclinic
_symmetry_space_group_name_Hall 'P 2yb'
_symmetry_space_group_name_H-M 'P 1 21 1'
_atom_sites_solution_hydrogens geom
_atom_sites_solution_primary direct
_atom_sites_solution_secondary difmap
_cell_angle_alpha 90.00
_cell_angle_beta 108.4790(10)
_cell_angle_gamma 90.00
_cell_formula_units_Z 2
_cell_length_a 9.2639(5)
_cell_length_b 19.0609(11)
_cell_length_c 10.1991(6)
_cell_measurement_reflns_used 9838
_cell_measurement_temperature 125(2)
_cell_measurement_theta_max 28.30
_cell_measurement_theta_min 2.32
_cell_volume 1708.08(17)
_computing_cell_refinement 'SAINT (Bruker, 2007)'
_computing_data_collection 'APEX2 (Bruker, 2007)'
_computing_data_reduction 'SAINT (Bruker, 2007)'
_computing_molecular_graphics 'SHELXTL  (Sheldrick, 2008)'
_computing_publication_material 'SHELXTL (Sheldrick, 2008)'
_computing_structure_refinement 'SHELXL97 (Sheldrick, 2008)'
_computing_structure_solution 'SHELXS97 (Sheldrick, 2008)'
_diffrn_ambient_temperature 125(2)
_diffrn_measured_fraction_theta_full 1.000
_diffrn_measured_fraction_theta_max 1.000
_diffrn_measurement_device_type 'Bruker APEXII CCD'
_diffrn_measurement_method '\f and \w scans'
_diffrn_radiation_monochromator graphite
_diffrn_radiation_source 'fine-focus sealed tube'
_diffrn_radiation_type MoK\a
_diffrn_radiation_wavelength 0.71073
_diffrn_reflns_av_R_equivalents 0.0270
_diffrn_reflns_av_sigmaI/netI 0.0324
_diffrn_reflns_limit_h_max 11
_diffrn_reflns_limit_h_min -11
_diffrn_reflns_limit_k_max 24
_diffrn_reflns_limit_k_min -24
_diffrn_reflns_limit_l_max 12
_diffrn_reflns_limit_l_min -12
_diffrn_reflns_number 20220
_diffrn_reflns_theta_full 26.73
_diffrn_reflns_theta_max 26.73
_diffrn_reflns_theta_min 2.11
_exptl_absorpt_coefficient_mu 4.714
_exptl_absorpt_correction_T_max 0.9116
_exptl_absorpt_correction_T_min 0.5582
_exptl_absorpt_correction_type multi-scan
_exptl_absorpt_process_details
;
(SADABS; Bruker, 2007)
;
_exptl_crystal_colour orange
_exptl_crystal_density_diffrn 2.259
_exptl_crystal_density_method 'not measured'
_exptl_crystal_description plate
_exptl_crystal_F_000 1076
_exptl_crystal_size_max 0.14
_exptl_crystal_size_mid 0.13
_exptl_crystal_size_min 0.02
_refine_diff_density_max 0.729
_refine_diff_density_min -0.504
_refine_ls_abs_structure_details 'Flack (1983), 3512 Friedel pairs'
_refine_ls_abs_structure_Flack 0.004(14)
_refine_ls_extinction_method none
_refine_ls_goodness_of_fit_ref 1.029
_refine_ls_hydrogen_treatment constr
_refine_ls_matrix_type full
_refine_ls_number_parameters 344
_refine_ls_number_reflns 7254
_refine_ls_number_restraints 1
_refine_ls_restrained_S_all 1.029
_refine_ls_R_factor_all 0.0225
_refine_ls_R_factor_gt 0.0209
_refine_ls_shift/su_max 0.002
_refine_ls_shift/su_mean 0.000
_refine_ls_structure_factor_coef Fsqd
_refine_ls_weighting_details 'w=1/[\s^2^(Fo^2^)+(0.0195P)^2^+0.2278P] where P=(Fo^2^+2Fc^2^)/3'
_refine_ls_weighting_scheme calc
_refine_ls_wR_factor_gt 0.0449
_refine_ls_wR_factor_ref 0.0455
_reflns_number_gt 6994
_reflns_number_total 7254
_reflns_threshold_expression I>2\s(I)
_cod_data_source_file wm2178.cif
_cod_data_source_block I
_cod_original_sg_symbol_H-M 'P 21'
_cod_database_code 2218840
_cod_database_fobs_code 2218840

loop_
_symmetry_equiv_pos_as_xyz
'x, y, z'
'-x, y+1/2, -z'

loop_
_atom_site_type_symbol
_atom_site_label
_atom_site_fract_x
_atom_site_fract_y
_atom_site_fract_z
_atom_site_U_iso_or_equiv
_atom_site_adp_type
_atom_site_calc_flag
_atom_site_refinement_flags
_atom_site_occupancy
Sn Sn 0.83582(3) 0.791335(15) 0.25375(3) 0.01631(6) Uani d . 1
I I1 0.75473(3) 0.673729(13) 0.38291(3) 0.02340(7) Uani d . 1
I I2 0.98608(3) 0.706487(16) 0.11538(3) 0.02731(7) Uani d . 1
I I3 1.07128(3) 0.821230(17) 0.49436(3) 0.02768(7) Uani d . 1
I I4 0.89066(3) 0.910079(14) 0.11840(3) 0.02389(7) Uani d . 1
P P1 0.54635(12) 0.85261(5) 0.35831(11) 0.0155(2) Uani d . 1
P P2 0.45533(11) 0.79067(6) 0.06921(10) 0.0162(2) Uani d . 1
O O1 0.6960(3) 0.85997(14) 0.3271(3) 0.0178(6) Uani d . 1
O O2 0.6235(3) 0.77647(14) 0.0902(3) 0.0166(6) Uani d . 1
C C1 0.3884(5) 0.8709(2) -0.0204(4) 0.0193(9) Uani d . 1
C C2 0.2576(5) 0.9026(3) -0.0116(5) 0.0329(11) Uani d . 1
H H2A 0.2042 0.8827 0.0450 0.039 Uiso calc R 1
C C3 0.2044(6) 0.9636(3) -0.0854(6) 0.0420(13) Uani d . 1
H H3A 0.1151 0.9859 -0.0789 0.050 Uiso calc R 1
C C4 0.2817(7) 0.9918(3) -0.1683(6) 0.0487(15) Uani d . 1
H H4A 0.2453 1.0336 -0.2187 0.058 Uiso calc R 1
C C5 0.4107(6) 0.9603(3) -0.1788(5) 0.0372(13) Uani d . 1
H H5A 0.4625 0.9798 -0.2371 0.045 Uiso calc R 1
C C6 0.4650(5) 0.9000(3) -0.1042(4) 0.0272(10) Uani d . 1
H H6A 0.5551 0.8784 -0.1102 0.033 Uiso calc R 1
C C7 0.3424(5) 0.7198(2) -0.0266(4) 0.0187(9) Uani d . 1
C C8 0.2165(5) 0.7324(3) -0.1412(4) 0.0269(10) Uani d . 1
H H8A 0.1873 0.7791 -0.1699 0.032 Uiso calc R 1
C C9 0.1332(5) 0.6761(3) -0.2139(4) 0.0316(11) Uani d . 1
H H9A 0.0471 0.6843 -0.2929 0.038 Uiso calc R 1
C C10 0.1755(6) 0.6084(3) -0.1715(5) 0.0303(11) Uani d . 1
H H10A 0.1178 0.5701 -0.2210 0.036 Uiso calc R 1
C C11 0.3025(6) 0.5957(3) -0.0562(5) 0.0322(11) Uani d . 1
H H11A 0.3310 0.5490 -0.0267 0.039 Uiso calc R 1
C C12 0.3863(5) 0.6516(2) 0.0146(5) 0.0253(10) Uani d . 1
H H12A 0.4744 0.6433 0.0918 0.030 Uiso calc R 1
C C13 0.4575(5) 0.9369(2) 0.3409(4) 0.0194(9) Uani d . 1
C C14 0.3480(5) 0.9506(2) 0.4051(5) 0.0280(10) Uani d . 1
H H14A 0.3271 0.9166 0.4649 0.034 Uiso calc R 1
C C15 0.2702(5) 1.0132(3) 0.3818(6) 0.0341(12) Uani d . 1
H H15A 0.1950 1.0220 0.4249 0.041 Uiso calc R 1
C C16 0.3002(6) 1.0628(2) 0.2971(5) 0.0345(12) Uani d . 1
H H16A 0.2462 1.1059 0.2820 0.041 Uiso calc R 1
C C17 0.4098(6) 1.0500(2) 0.2331(5) 0.0320(11) Uani d . 1
H H17A 0.4297 1.0841 0.1732 0.038 Uiso calc R 1
C C18 0.4897(5) 0.9874(2) 0.2569(5) 0.0255(10) Uani d . 1
H H18A 0.5667 0.9792 0.2156 0.031 Uiso calc R 1
C C19 0.5743(5) 0.8157(2) 0.5259(4) 0.0181(8) Uani d . 1
C C20 0.4710(5) 0.7703(2) 0.5528(4) 0.0218(9) Uani d . 1
H H20A 0.3760 0.7615 0.4841 0.026 Uiso calc R 1
C C21 0.5063(5) 0.7376(2) 0.6807(4) 0.0244(10) Uani d . 1
H H21A 0.4348 0.7069 0.6998 0.029 Uiso calc R 1
C C22 0.6457(6) 0.7497(2) 0.7807(4) 0.0285(10) Uani d . 1
H H22A 0.6704 0.7264 0.8674 0.034 Uiso calc R 1
C C23 0.7478(5) 0.7954(2) 0.7542(4) 0.0272(10) Uani d . 1
H H23A 0.8426 0.8038 0.8235 0.033 Uiso calc R 1
C C24 0.7148(5) 0.8295(2) 0.6282(4) 0.0255(9) Uani d . 1
H H24A 0.7853 0.8615 0.6110 0.031 Uiso calc R 1
C C25 0.4202(4) 0.7925(2) 0.2343(4) 0.0168(8) Uani d . 1
H H25A 0.4335 0.7447 0.2740 0.020 Uiso calc R 1
H H25B 0.3133 0.8067 0.2192 0.020 Uiso calc R 1
C C26 0.1709(7) 0.5583(3) 0.3620(5) 0.0447(14) Uani d . 1
H H26A 0.0865 0.5924 0.3219 0.054 Uiso calc R 1
Cl Cl1 0.3366(3) 0.60552(10) 0.4432(2) 0.1039(9) Uani d . 1
Cl Cl2 0.19826(17) 0.50905(9) 0.22600(15) 0.0518(4) Uani d . 1
Cl Cl3 0.11844(19) 0.50376(8) 0.47642(15) 0.0522(4) Uani d . 1

loop_
_atom_site_aniso_label
_atom_site_aniso_U_11
_atom_site_aniso_U_22
_atom_site_aniso_U_33
_atom_site_aniso_U_12
_atom_site_aniso_U_13
_atom_site_aniso_U_23
Sn 0.01542(13) 0.01735(13) 0.01582(13) 0.00235(11) 0.00450(10) 0.00282(10)
I1 0.02927(16) 0.01839(14) 0.02235(14) 0.00030(12) 0.00790(12) 0.00269(11)
I2 0.03002(16) 0.03117(15) 0.02356(14) 0.01382(13) 0.01252(12) 0.00496(13)
I3 0.01861(14) 0.03691(17) 0.02288(14) -0.00201(13) 0.00001(11) 0.00444(13)
I4 0.02432(14) 0.02220(14) 0.02621(15) -0.00028(12) 0.00951(12) 0.00677(11)
P1 0.0163(5) 0.0144(5) 0.0159(5) -0.0010(4) 0.0053(4) -0.0008(4)
P2 0.0160(5) 0.0178(5) 0.0132(5) 0.0002(5) 0.0027(4) 0.0005(4)
O1 0.0178(14) 0.0193(15) 0.0154(14) -0.0023(11) 0.0041(11) -0.0042(11)
O2 0.0173(14) 0.0179(15) 0.0133(13) 0.0013(11) 0.0029(11) 0.0007(11)
C1 0.024(2) 0.015(2) 0.016(2) -0.0008(17) 0.0017(17) 0.0056(16)
C2 0.021(2) 0.037(3) 0.038(3) 0.006(2) 0.006(2) 0.009(2)
C3 0.035(3) 0.037(3) 0.050(3) 0.012(2) 0.006(3) 0.019(3)
C4 0.037(3) 0.035(3) 0.060(4) 0.009(2) -0.005(3) 0.023(3)
C5 0.034(3) 0.036(3) 0.035(3) -0.009(2) 0.003(2) 0.017(2)
C6 0.020(2) 0.034(3) 0.024(2) -0.001(2) 0.0028(18) 0.007(2)
C7 0.018(2) 0.022(2) 0.0162(19) -0.0016(17) 0.0069(16) -0.0033(17)
C8 0.029(3) 0.027(2) 0.021(2) -0.006(2) 0.0034(19) -0.0019(18)
C9 0.030(3) 0.040(3) 0.018(2) -0.006(2) -0.0014(19) 0.000(2)
C10 0.033(3) 0.033(3) 0.023(2) -0.011(2) 0.005(2) -0.007(2)
C11 0.038(3) 0.025(3) 0.030(3) -0.003(2) 0.006(2) -0.002(2)
C12 0.029(3) 0.023(2) 0.019(2) -0.0035(19) 0.0013(19) -0.0034(18)
C13 0.017(2) 0.0147(19) 0.023(2) 0.0010(16) 0.0021(17) -0.0006(17)
C14 0.026(2) 0.020(2) 0.043(3) -0.0018(19) 0.019(2) -0.005(2)
C15 0.026(3) 0.026(3) 0.058(3) 0.000(2) 0.025(2) -0.008(2)
C16 0.035(3) 0.016(2) 0.046(3) 0.006(2) 0.004(2) -0.002(2)
C17 0.040(3) 0.023(2) 0.033(3) 0.000(2) 0.012(2) 0.004(2)
C18 0.030(2) 0.020(2) 0.026(2) -0.0014(19) 0.010(2) -0.0008(18)
C19 0.025(2) 0.016(2) 0.0158(19) 0.0014(17) 0.0098(17) -0.0028(16)
C20 0.017(2) 0.025(2) 0.024(2) -0.0006(17) 0.0089(18) -0.0023(17)
C21 0.028(2) 0.027(2) 0.023(2) 0.0009(19) 0.0145(19) 0.0016(18)
C22 0.046(3) 0.027(2) 0.014(2) 0.005(2) 0.011(2) 0.0030(18)
C23 0.032(3) 0.033(3) 0.015(2) 0.004(2) 0.0050(18) -0.0048(19)
C24 0.026(2) 0.026(2) 0.022(2) -0.0040(19) 0.0036(18) -0.0037(19)
C25 0.0190(19) 0.0148(18) 0.0162(19) -0.0010(18) 0.0048(15) 0.0025(17)
C26 0.059(4) 0.027(3) 0.036(3) -0.003(3) -0.002(3) 0.010(2)
Cl1 0.1176(17) 0.0573(12) 0.0806(14) -0.0501(12) -0.0484(12) 0.0197(10)
Cl2 0.0441(8) 0.0688(10) 0.0441(8) 0.0007(7) 0.0161(7) 0.0017(7)
Cl3 0.0719(10) 0.0461(8) 0.0415(8) 0.0182(8) 0.0221(7) 0.0119(7)

loop_
_atom_type_symbol
_atom_type_description
_atom_type_scat_dispersion_real
_atom_type_scat_dispersion_imag
_atom_type_scat_source
C C 0.0033 0.0016 'International Tables Vol C Tables 4.2.6.8 and 6.1.1.4'
H H 0.0000 0.0000 'International Tables Vol C Tables 4.2.6.8 and 6.1.1.4'
O O 0.0106 0.0060 'International Tables Vol C Tables 4.2.6.8 and 6.1.1.4'
P P 0.1023 0.0942 'International Tables Vol C Tables 4.2.6.8 and 6.1.1.4'
Sn Sn -0.6537 1.4246 'International Tables Vol C Tables 4.2.6.8 and 6.1.1.4'
I I -0.4742 1.8119 'International Tables Vol C Tables 4.2.6.8 and 6.1.1.4'
Cl Cl 0.1484 0.1585 'International Tables Vol C Tables 4.2.6.8 and 6.1.1.4'

loop_
_geom_angle_atom_site_label_1
_geom_angle_atom_site_label_2
_geom_angle_atom_site_label_3
_geom_angle
O1 Sn O2 81.11(10)
O1 Sn I3 87.62(7)
O2 Sn I3 168.16(7)
O1 Sn I4 84.36(8)
O2 Sn I4 89.34(7)
I3 Sn I4 93.196(12)
O1 Sn I2 170.71(7)
O2 Sn I2 90.68(7)
I3 Sn I2 100.824(13)
I4 Sn I2 91.247(12)
O1 Sn I1 92.43(8)
O2 Sn I1 86.79(7)
I3 Sn I1 90.070(12)
I4 Sn I1 175.320(14)
I2 Sn I1 91.431(12)
O1 P1 C13 108.51(18)
O1 P1 C19 111.71(18)
C13 P1 C19 111.74(19)
O1 P1 C25 109.74(17)
C13 P1 C25 108.71(19)
C19 P1 C25 106.37(19)
O2 P2 C1 113.34(18)
O2 P2 C7 109.60(18)
C1 P2 C7 108.48(19)
O2 P2 C25 110.39(17)
C1 P2 C25 108.8(2)
C7 P2 C25 105.94(19)
P1 O1 Sn 135.20(17)
P2 O2 Sn 136.45(16)
C2 C1 C6 119.7(4)
C2 C1 P2 120.7(3)
C6 C1 P2 119.6(3)
C1 C2 C3 119.9(5)
C1 C2 H2A 120.0
C3 C2 H2A 120.0
C4 C3 C2 119.7(5)
C4 C3 H3A 120.2
C2 C3 H3A 120.2
C5 C4 C3 120.8(5)
C5 C4 H4A 119.6
C3 C4 H4A 119.6
C4 C5 C6 119.7(5)
C4 C5 H5A 120.1
C6 C5 H5A 120.1
C5 C6 C1 120.2(4)
C5 C6 H6A 119.9
C1 C6 H6A 119.9
C8 C7 C12 120.3(4)
C8 C7 P2 121.2(3)
C12 C7 P2 118.4(3)
C7 C8 C9 119.5(4)
C7 C8 H8A 120.2
C9 C8 H8A 120.2
C10 C9 C8 120.0(4)
C10 C9 H9A 120.0
C8 C9 H9A 120.0
C9 C10 C11 120.4(4)
C9 C10 H10A 119.8
C11 C10 H10A 119.8
C12 C11 C10 119.4(4)
C12 C11 H11A 120.3
C10 C11 H11A 120.3
C11 C12 C7 120.2(4)
C11 C12 H12A 119.9
C7 C12 H12A 119.9
C18 C13 C14 119.5(4)
C18 C13 P1 120.3(3)
C14 C13 P1 120.1(3)
C15 C14 C13 120.0(4)
C15 C14 H14A 120.0
C13 C14 H14A 120.0
C16 C15 C14 120.6(4)
C16 C15 H15A 119.7
C14 C15 H15A 119.7
C15 C16 C17 120.0(4)
C15 C16 H16A 120.0
C17 C16 H16A 120.0
C18 C17 C16 119.9(4)
C18 C17 H17A 120.1
C16 C17 H17A 120.1
C13 C18 C17 120.0(4)
C13 C18 H18A 120.0
C17 C18 H18A 120.0
C20 C19 C24 120.3(4)
C20 C19 P1 122.4(3)
C24 C19 P1 117.0(3)
C19 C20 C21 119.7(4)
C19 C20 H20A 120.1
C21 C20 H20A 120.1
C20 C21 C22 120.3(4)
C20 C21 H21A 119.8
C22 C21 H21A 119.8
C23 C22 C21 119.9(4)
C23 C22 H22A 120.1
C21 C22 H22A 120.1
C22 C23 C24 121.1(4)
C22 C23 H23A 119.5
C24 C23 H23A 119.5
C23 C24 C19 118.7(4)
C23 C24 H24A 120.7
C19 C24 H24A 120.7
P2 C25 P1 113.0(2)
P2 C25 H25A 109.0
P1 C25 H25A 109.0
P2 C25 H25B 109.0
P1 C25 H25B 109.0
H25A C25 H25B 107.8
Cl3 C26 Cl1 112.4(3)
Cl3 C26 Cl2 110.5(3)
Cl1 C26 Cl2 108.9(4)
Cl3 C26 H26A 108.3
Cl1 C26 H26A 108.3
Cl2 C26 H26A 108.3

loop_
_geom_bond_atom_site_label_1
_geom_bond_atom_site_label_2
_geom_bond_distance
Sn O1 2.136(3)
Sn O2 2.157(3)
Sn I3 2.7770(4)
Sn I4 2.7805(4)
Sn I2 2.7911(4)
Sn I1 2.8199(4)
P1 O1 1.524(3)
P1 C13 1.788(4)
P1 C19 1.790(4)
P1 C25 1.828(4)
P2 O2 1.527(3)
P2 C1 1.788(4)
P2 C7 1.795(4)
P2 C25 1.814(4)
C1 C2 1.383(6)
C1 C6 1.388(6)
C2 C3 1.389(7)
C2 H2A 0.9500
C3 C4 1.378(8)
C3 H3A 0.9500
C4 C5 1.372(8)
C4 H4A 0.9500
C5 C6 1.382(7)
C5 H5A 0.9500
C6 H6A 0.9500
C7 C8 1.386(6)
C7 C12 1.387(6)
C8 C9 1.391(6)
C8 H8A 0.9500
C9 C10 1.377(7)
C9 H9A 0.9500
C10 C11 1.397(7)
C10 H10A 0.9500
C11 C12 1.379(6)
C11 H11A 0.9500
C12 H12A 0.9500
C13 C18 1.383(6)
C13 C14 1.395(6)
C14 C15 1.375(7)
C14 H14A 0.9500
C15 C16 1.366(7)
C15 H15A 0.9500
C16 C17 1.392(7)
C16 H16A 0.9500
C17 C18 1.383(6)
C17 H17A 0.9500
C18 H18A 0.9500
C19 C20 1.381(6)
C19 C24 1.411(6)
C20 C21 1.387(6)
C20 H20A 0.9500
C21 C22 1.388(6)
C21 H21A 0.9500
C22 C23 1.375(7)
C22 H22A 0.9500
C23 C24 1.385(6)
C23 H23A 0.9500
C24 H24A 0.9500
C25 H25A 0.9900
C25 H25B 0.9900
C26 Cl3 1.742(6)
C26 Cl1 1.746(6)
C26 Cl2 1.758(6)
C26 H26A 1.0000

loop_
_geom_torsion_atom_site_label_1
_geom_torsion_atom_site_label_2
_geom_torsion_atom_site_label_3
_geom_torsion_atom_site_label_4
_geom_torsion
C13 P1 O1 Sn -154.2(2)
C19 P1 O1 Sn 82.2(3)
C25 P1 O1 Sn -35.5(3)
O2 Sn O1 P1 54.1(2)
I3 Sn O1 P1 -122.2(2)
I4 Sn O1 P1 144.3(2)
I1 Sn O1 P1 -32.3(2)
C1 P2 O2 Sn 97.2(3)
C7 P2 O2 Sn -141.4(2)
C25 P2 O2 Sn -25.1(3)
O1 Sn O2 P2 -16.7(2)
I3 Sn O2 P2 1.4(6)
I4 Sn O2 P2 -101.1(2)
I2 Sn O2 P2 167.6(2)
I1 Sn O2 P2 76.2(2)
O2 P2 C1 C2 -159.9(3)
C7 P2 C1 C2 78.1(4)
C25 P2 C1 C2 -36.7(4)
O2 P2 C1 C6 22.7(4)
C7 P2 C1 C6 -99.3(4)
C25 P2 C1 C6 145.9(3)
C6 C1 C2 C3 -0.5(7)
P2 C1 C2 C3 -177.9(4)
C1 C2 C3 C4 0.6(8)
C2 C3 C4 C5 0.1(9)
C3 C4 C5 C6 -0.8(9)
C4 C5 C6 C1 0.9(8)
C2 C1 C6 C5 -0.3(7)
P2 C1 C6 C5 177.1(4)
O2 P2 C7 C8 -130.5(4)
C1 P2 C7 C8 -6.3(4)
C25 P2 C7 C8 110.4(4)
O2 P2 C7 C12 47.8(4)
C1 P2 C7 C12 172.0(3)
C25 P2 C7 C12 -71.3(4)
C12 C7 C8 C9 0.8(7)
P2 C7 C8 C9 179.1(3)
C7 C8 C9 C10 0.3(7)
C8 C9 C10 C11 -0.5(7)
C9 C10 C11 C12 -0.5(8)
C10 C11 C12 C7 1.6(7)
C8 C7 C12 C11 -1.7(7)
P2 C7 C12 C11 179.9(4)
O1 P1 C13 C18 24.9(4)
C19 P1 C13 C18 148.5(4)
C25 P1 C13 C18 -94.4(4)
O1 P1 C13 C14 -159.1(3)
C19 P1 C13 C14 -35.5(4)
C25 P1 C13 C14 81.6(4)
C18 C13 C14 C15 1.7(7)
P1 C13 C14 C15 -174.3(4)
C13 C14 C15 C16 -0.7(8)
C14 C15 C16 C17 0.3(8)
C15 C16 C17 C18 -0.9(8)
C14 C13 C18 C17 -2.3(7)
P1 C13 C18 C17 173.7(3)
C16 C17 C18 C13 1.9(7)
O1 P1 C19 C20 -144.0(3)
C13 P1 C19 C20 94.2(4)
C25 P1 C19 C20 -24.3(4)
O1 P1 C19 C24 30.0(4)
C13 P1 C19 C24 -91.8(4)
C25 P1 C19 C24 149.7(3)
C24 C19 C20 C21 -0.6(6)
P1 C19 C20 C21 173.2(3)
C19 C20 C21 C22 -0.8(7)
C20 C21 C22 C23 1.5(7)
C21 C22 C23 C24 -0.6(7)
C22 C23 C24 C19 -0.8(7)
C20 C19 C24 C23 1.4(6)
P1 C19 C24 C23 -172.7(3)
O2 P2 C25 P1 52.7(3)
C1 P2 C25 P1 -72.2(3)
C7 P2 C25 P1 171.3(2)
O1 P1 C25 P2 -27.7(3)
C13 P1 C25 P2 90.8(3)
C19 P1 C25 P2 -148.7(2)
